data_1100687
_chemical_formula_moiety 'C22 H22 O2 P, I3'
_chemical_formula_sum 'C22 H22 I3 O2 P'
_chemical_formula_weight 730.07
_space_group_IT_number 2
_symmetry_cell_setting triclinic
_symmetry_space_group_name_Hall '-P 1'
_symmetry_space_group_name_H-M 'P -1'
_atom_sites_solution_hydrogens geom
_atom_sites_solution_primary direct
_atom_sites_solution_secondary difmap
_cell_angle_alpha 89.795(9)
_cell_angle_beta 78.487(9)
_cell_angle_gamma 89.933(9)
_cell_formula_units_Z 4
_cell_length_a 10.935(3)
_cell_length_b 13.921(3)
_cell_length_c 17.152(5)
_cell_measurement_reflns_used 536
_cell_measurement_temperature 273(2)
_cell_measurement_theta_max 23.54
_cell_measurement_theta_min 1.37
_cell_volume 2558.4(11)
_computing_data_collection 'SMART (Bruker, 2000)'
_diffrn_ambient_temperature 273(2)
_diffrn_detector_area_resol_mean ?
_diffrn_measured_fraction_theta_full 0.990
_diffrn_measured_fraction_theta_max 0.990
_diffrn_measurement_device_type 'bruker smart apex CCD area detector'
_diffrn_measurement_method '\f and \w scans'
_diffrn_radiation_monochromator graphite
_diffrn_radiation_source 'fine-focus sealed tube'
_diffrn_radiation_type MoK\a
_diffrn_radiation_wavelength 0.71073
_diffrn_reflns_av_R_equivalents 0.0201
_diffrn_reflns_av_sigmaI/netI 0.0284
_diffrn_reflns_limit_h_max 13
_diffrn_reflns_limit_h_min -13
_diffrn_reflns_limit_k_max 13
_diffrn_reflns_limit_k_min -16
_diffrn_reflns_limit_l_max 17
_diffrn_reflns_limit_l_min -20
_diffrn_reflns_number 19190
_diffrn_reflns_theta_full 25.10
_diffrn_reflns_theta_max 25.10
_diffrn_reflns_theta_min 1.21
_diffrn_standards_decay_% ?
_diffrn_standards_interval_count ?
_diffrn_standards_interval_time ?
_diffrn_standards_number ?
_exptl_absorpt_coefficient_mu 3.742
_exptl_absorpt_correction_T_max 0.378
_exptl_absorpt_correction_T_min 0.247
_exptl_absorpt_correction_type multi-scan
_exptl_absorpt_process_details '(SADABS; Bruker, 2000)'
_exptl_crystal_colour corlorless
_exptl_crystal_density_diffrn 1.895
_exptl_crystal_density_meas ?
_exptl_crystal_density_method 'not measured'
_exptl_crystal_description plate
_exptl_crystal_F_000 1376
_exptl_crystal_size_max 0.45
_exptl_crystal_size_mid 0.32
_exptl_crystal_size_min 0.26
_refine_diff_density_max 2.130
_refine_diff_density_min -0.976
_refine_diff_density_rms 0.136
_refine_ls_extinction_coef 0.00
_refine_ls_extinction_expression Fc^*^=kFc[1+0.001xFc^2^\l^3^/sin(2\q)]^-1/4^
_refine_ls_extinction_method SHELXL
_refine_ls_goodness_of_fit_ref 1.141
_refine_ls_hydrogen_treatment mixed
_refine_ls_matrix_type full
_refine_ls_number_parameters 506
_refine_ls_number_reflns 9019
_refine_ls_number_restraints 2
_refine_ls_restrained_S_all 1.144
_refine_ls_R_factor_all 0.0772
_refine_ls_R_factor_gt 0.0592
_refine_ls_shift/su_max 0.040
_refine_ls_shift/su_mean 0.016
_refine_ls_structure_factor_coef Fsqd
_refine_ls_weighting_details 'calc w=1/[\s^2^(Fo^2^)+(0.1091P)^2^+2.4824P] where P=(Fo^2^+2Fc^2^)/3'
_refine_ls_weighting_scheme calc
_refine_ls_wR_factor_gt 0.1849
_refine_ls_wR_factor_ref 0.1969
_reflns_number_gt 6461
_reflns_number_total 9019
_reflns_threshold_expression I>2\s(I)
_cod_original_sg_symbol_Hall -p1
_cod_original_sg_symbol_H-M p-1
_cod_database_code 1100687

loop_
_symmetry_equiv_pos_as_xyz
'x, y, z'
'-x, -y, -z'

loop_
_atom_site_label
_atom_site_type_symbol
_atom_site_fract_x
_atom_site_fract_y
_atom_site_fract_z
_atom_site_U_iso_or_equiv
_atom_site_adp_type
_atom_site_occupancy
_atom_site_symmetry_multiplicity
_atom_site_calc_flag
_atom_site_refinement_flags
_atom_site_disorder_assembly
_atom_site_disorder_group
I5 I 0.60686(6) 0.69100(5) 0.21778(4) 0.0854(2) Uani 1 1 d . . .
I2 I 0.89302(5) 0.19091(5) 0.28219(4) 0.0859(3) Uani 1 1 d . . .
I1 I 0.75138(7) 0.27489(6) 0.42948(5) 0.1026(3) Uani 1 1 d . . .
I6 I 0.74846(7) 0.77496(6) 0.07054(5) 0.1025(3) Uani 1 1 d . . .
I3 I 1.02964(7) 0.11514(6) 0.12997(5) 0.1025(3) Uani 1 1 d . . .
I4 I 0.47024(7) 0.61516(6) 0.37013(5) 0.1021(3) Uani 1 1 d . . .
P1 P 0.45501(15) 0.32677(12) 0.22794(9) 0.0420(4) Uani 1 1 d . . .
P2 P 0.95516(15) 0.17316(12) 0.72790(9) 0.0420(4) Uani 1 1 d . . .
O1 O 0.6841(5) 0.3694(5) 0.1070(3) 0.0763(16) Uani 1 1 d . . .
O2 O 0.7937(5) 0.4357(5) 0.1902(4) 0.089(2) Uani 1 1 d . . .
O3 O 1.1845(5) 0.1316(5) 0.6073(3) 0.0779(16) Uani 1 1 d . . .
O4 O 1.2944(5) 0.0646(5) 0.6906(4) 0.091(2) Uani 1 1 d . . .
C1 C 0.995(2) 0.414(2) 0.126(2) 0.39(3) Uani 1 1 d D . .
H1A H 1.0632 0.4315 0.0843 0.590 Uiso 1 1 calc R . .
H1B H 0.9754 0.3471 0.1210 0.590 Uiso 1 1 calc R . .
H1C H 1.0190 0.4232 0.1768 0.590 Uiso 1 1 calc R . .
C2 C 0.8926(12) 0.4692(14) 0.1225(9) 0.170(8) Uani 1 1 d D . .
H2A H 0.8667 0.4600 0.0722 0.204 Uiso 1 1 calc R . .
H2B H 0.9108 0.5367 0.1281 0.204 Uiso 1 1 calc R . .
C3 C 0.6956(7) 0.3923(5) 0.1719(4) 0.0572(17) Uani 1 1 d . . .
C4 C 0.5986(6) 0.3778(5) 0.2460(4) 0.0510(15) Uani 1 1 d . . .
H4A H 0.5803 0.4392 0.2723 0.061 Uiso 1 1 calc R . .
H4B H 0.6321 0.3358 0.2819 0.061 Uiso 1 1 calc R . .
C5 C 0.4808(6) 0.2098(5) 0.1838(4) 0.0477(15) Uani 1 1 d . . .
C6 C 0.5862(8) 0.1564(6) 0.1903(5) 0.067(2) Uani 1 1 d . . .
H6A H 0.6454 0.1825 0.2161 0.080 Uiso 1 1 calc R . .
C7 C 0.6036(9) 0.0663(6) 0.1591(6) 0.079(2) Uani 1 1 d . . .
H7A H 0.6742 0.0314 0.1640 0.095 Uiso 1 1 calc R . .
C8 C 0.5181(9) 0.0272(6) 0.1209(6) 0.077(2) Uani 1 1 d . . .
H8A H 0.5321 -0.0335 0.0983 0.092 Uiso 1 1 calc R . .
C9 C 0.4110(8) 0.0765(6) 0.1153(5) 0.067(2) Uani 1 1 d . . .
H9A H 0.3515 0.0484 0.0907 0.081 Uiso 1 1 calc R . .
C10 C 0.3921(7) 0.1688(5) 0.1469(4) 0.0558(17) Uani 1 1 d . . .
H10A H 0.3202 0.2027 0.1432 0.067 Uiso 1 1 calc R . .
C11 C 0.3511(6) 0.3171(4) 0.3229(4) 0.0447(14) Uani 1 1 d . . .
C12 C 0.3925(7) 0.3240(7) 0.3940(4) 0.071(2) Uani 1 1 d . . .
H12A H 0.4769 0.3333 0.3932 0.085 Uiso 1 1 calc R . .
C13 C 0.3101(9) 0.3172(8) 0.4653(5) 0.082(3) Uani 1 1 d . . .
H13A H 0.3382 0.3240 0.5127 0.099 Uiso 1 1 calc R . .
C14 C 0.1864(8) 0.3006(6) 0.4666(5) 0.0646(19) Uani 1 1 d . . .
H14A H 0.1311 0.2929 0.5150 0.078 Uiso 1 1 calc R . .
C15 C 0.1450(7) 0.2954(6) 0.3985(5) 0.0619(19) Uani 1 1 d . . .
H15A H 0.0601 0.2865 0.4005 0.074 Uiso 1 1 calc R . .
C16 C 0.2249(6) 0.3029(5) 0.3247(4) 0.0543(16) Uani 1 1 d . . .
H16A H 0.1947 0.2985 0.2779 0.065 Uiso 1 1 calc R . .
C17 C 0.3852(6) 0.4052(4) 0.1663(4) 0.0457(14) Uani 1 1 d . . .
C18 C 0.3191(9) 0.4821(5) 0.2010(5) 0.067(2) Uani 1 1 d . . .
H18A H 0.3073 0.4908 0.2557 0.081 Uiso 1 1 calc R . .
C19 C 0.2693(11) 0.5478(6) 0.1541(6) 0.085(3) Uani 1 1 d . . .
H19A H 0.2245 0.6006 0.1776 0.102 Uiso 1 1 calc R . .
C20 C 0.2863(9) 0.5345(6) 0.0744(6) 0.076(2) Uani 1 1 d . . .
H20A H 0.2510 0.5775 0.0437 0.091 Uiso 1 1 calc R . .
C21 C 0.3552(8) 0.4578(6) 0.0382(5) 0.065(2) Uani 1 1 d . . .
H21A H 0.3688 0.4508 -0.0167 0.078 Uiso 1 1 calc R . .
C22 C 0.4036(7) 0.3920(5) 0.0839(4) 0.0545(16) Uani 1 1 d . . .
H22A H 0.4482 0.3392 0.0602 0.065 Uiso 1 1 calc R . .
C23 C 1.476(3) 0.106(2) 0.599(2) 0.52(5) Uani 1 1 d D . .
H23A H 1.5416 0.0852 0.5564 0.774 Uiso 1 1 calc R . .
H23B H 1.5110 0.1284 0.6424 0.774 Uiso 1 1 calc R . .
H23C H 1.4305 0.1575 0.5800 0.774 Uiso 1 1 calc R . .
C24 C 1.3951(12) 0.0296(14) 0.6240(9) 0.155(7) Uani 1 1 d D . .
H24A H 1.4404 -0.0230 0.6423 0.186 Uiso 1 1 calc R . .
H24B H 1.3588 0.0068 0.5803 0.186 Uiso 1 1 calc R . .
C25 C 1.1957(7) 0.1073(5) 0.6725(4) 0.0571(17) Uani 1 1 d . . .
C26 C 1.0978(6) 0.1226(5) 0.7465(4) 0.0493(15) Uani 1 1 d . . .
H26A H 1.1312 0.1649 0.7819 0.059 Uiso 1 1 calc R . .
H26B H 1.0794 0.0614 0.7735 0.059 Uiso 1 1 calc R . .
C27 C 0.8512(6) 0.1827(4) 0.8228(3) 0.0433(13) Uani 1 1 d . . .
C28 C 0.8938(7) 0.1760(7) 0.8935(4) 0.071(2) Uani 1 1 d . . .
H28A H 0.9781 0.1654 0.8924 0.085 Uiso 1 1 calc R . .
C29 C 0.8117(9) 0.1850(8) 0.9655(5) 0.085(3) Uani 1 1 d . . .
H29A H 0.8405 0.1811 1.0129 0.101 Uiso 1 1 calc R . .
C30 C 0.6863(8) 0.1999(6) 0.9668(5) 0.066(2) Uani 1 1 d . . .
H30A H 0.6309 0.2064 1.0152 0.079 Uiso 1 1 calc R . .
C31 C 0.6435(7) 0.2052(6) 0.8983(5) 0.0608(18) Uani 1 1 d . . .
H31A H 0.5586 0.2141 0.9002 0.073 Uiso 1 1 calc R . .
C32 C 0.7246(6) 0.1974(5) 0.8247(4) 0.0534(16) Uani 1 1 d . . .
H32A H 0.6948 0.2020 0.7777 0.064 Uiso 1 1 calc R . .
C33 C 0.9810(6) 0.2903(5) 0.6836(4) 0.0465(14) Uani 1 1 d . . .
C34 C 1.0869(8) 0.3430(6) 0.6902(5) 0.066(2) Uani 1 1 d . . .
H34A H 1.1462 0.3163 0.7159 0.080 Uiso 1 1 calc R . .
C35 C 1.1038(9) 0.4348(6) 0.6587(6) 0.081(3) Uani 1 1 d . . .
H35A H 1.1742 0.4699 0.6635 0.097 Uiso 1 1 calc R . .
C36 C 1.0182(9) 0.4735(6) 0.6210(6) 0.075(2) Uani 1 1 d . . .
H36A H 1.0313 0.5345 0.5986 0.090 Uiso 1 1 calc R . .
C37 C 0.9106(8) 0.4230(6) 0.6154(5) 0.068(2) Uani 1 1 d . . .
H37A H 0.8513 0.4510 0.5904 0.082 Uiso 1 1 calc R . .
C38 C 0.8916(6) 0.3314(5) 0.6467(4) 0.0536(16) Uani 1 1 d . . .
H38A H 0.8196 0.2977 0.6432 0.064 Uiso 1 1 calc R . .
C39 C 0.8856(6) 0.0952(5) 0.6663(4) 0.0464(14) Uani 1 1 d . . .
C40 C 0.9041(7) 0.1082(5) 0.5839(4) 0.0551(17) Uani 1 1 d . . .
H40A H 0.9491 0.1606 0.5597 0.066 Uiso 1 1 calc R . .
C41 C 0.8539(8) 0.0412(6) 0.5382(5) 0.067(2) Uani 1 1 d . . .
H41A H 0.8660 0.0488 0.4833 0.080 Uiso 1 1 calc R . .
C42 C 0.7876(9) -0.0347(6) 0.5743(5) 0.073(2) Uani 1 1 d . . .
H42A H 0.7548 -0.0790 0.5436 0.088 Uiso 1 1 calc R . .
C43 C 0.7683(11) -0.0471(6) 0.6545(6) 0.087(3) Uani 1 1 d . . .
H43A H 0.7223 -0.0994 0.6782 0.104 Uiso 1 1 calc R . .
C44 C 0.8168(9) 0.0172(5) 0.7006(5) 0.068(2) Uani 1 1 d . . .
H44A H 0.8031 0.0084 0.7554 0.082 Uiso 1 1 calc R . .

loop_
_atom_site_aniso_label
_atom_site_aniso_U_11
_atom_site_aniso_U_22
_atom_site_aniso_U_33
_atom_site_aniso_U_23
_atom_site_aniso_U_13
_atom_site_aniso_U_12
I5 0.0652(4) 0.0970(5) 0.1056(5) -0.0268(4) -0.0445(3) 0.0084(3)
I2 0.0655(4) 0.0967(5) 0.1067(5) 0.0264(4) -0.0447(3) -0.0083(3)
I1 0.0809(5) 0.1309(6) 0.1022(6) 0.0194(4) -0.0333(4) 0.0098(4)
I6 0.0810(5) 0.1307(6) 0.1022(6) -0.0196(4) -0.0329(4) -0.0100(4)
I3 0.0929(5) 0.1237(6) 0.0951(5) 0.0277(4) -0.0297(4) 0.0077(4)
I4 0.0921(5) 0.1236(6) 0.0951(5) -0.0282(4) -0.0290(4) -0.0073(4)
P1 0.0412(8) 0.0541(9) 0.0314(8) 0.0031(6) -0.0090(6) -0.0037(7)
P2 0.0407(8) 0.0540(9) 0.0320(8) -0.0039(6) -0.0093(6) 0.0042(7)
O1 0.070(4) 0.111(4) 0.044(3) -0.002(3) -0.002(3) -0.017(3)
O2 0.058(3) 0.136(5) 0.068(4) -0.005(4) 0.001(3) -0.039(4)
O3 0.070(4) 0.116(5) 0.043(3) 0.004(3) 0.001(3) 0.018(3)
O4 0.055(3) 0.142(6) 0.069(4) 0.001(4) 0.002(3) 0.042(3)
C1 0.141(19) 0.35(4) 0.60(7) 0.25(4) 0.15(3) 0.09(2)
C2 0.091(10) 0.28(2) 0.119(11) -0.038(12) 0.025(8) -0.083(13)
C3 0.053(4) 0.068(4) 0.049(4) 0.005(3) -0.005(3) -0.003(3)
C4 0.044(3) 0.068(4) 0.041(4) -0.002(3) -0.009(3) -0.013(3)
C5 0.054(4) 0.055(4) 0.033(3) 0.004(3) -0.007(3) -0.004(3)
C6 0.067(5) 0.070(5) 0.070(5) 0.005(4) -0.030(4) 0.004(4)
C7 0.084(6) 0.063(5) 0.094(7) 0.007(4) -0.027(5) 0.019(4)
C8 0.085(6) 0.055(4) 0.085(6) -0.001(4) -0.006(5) -0.004(4)
C9 0.067(5) 0.067(5) 0.069(5) -0.013(4) -0.012(4) -0.011(4)
C10 0.047(4) 0.068(4) 0.053(4) -0.004(3) -0.009(3) -0.001(3)
C11 0.043(3) 0.052(3) 0.036(3) 0.005(3) -0.002(3) -0.003(3)
C12 0.053(4) 0.117(7) 0.043(4) 0.010(4) -0.013(3) -0.024(4)
C13 0.079(6) 0.135(8) 0.036(4) 0.008(4) -0.017(4) -0.026(5)
C14 0.065(5) 0.077(5) 0.046(4) -0.001(3) 0.002(4) -0.010(4)
C15 0.044(4) 0.075(5) 0.062(5) -0.004(4) 0.000(3) -0.004(3)
C16 0.045(4) 0.072(4) 0.047(4) -0.001(3) -0.012(3) 0.000(3)
C17 0.051(4) 0.050(3) 0.038(3) 0.006(3) -0.014(3) -0.007(3)
C18 0.102(6) 0.057(4) 0.045(4) -0.007(3) -0.019(4) 0.013(4)
C19 0.133(9) 0.054(4) 0.072(6) -0.005(4) -0.032(6) 0.022(5)
C20 0.096(6) 0.062(5) 0.073(6) 0.017(4) -0.029(5) -0.002(4)
C21 0.071(5) 0.082(5) 0.046(4) 0.014(4) -0.019(4) -0.011(4)
C22 0.062(4) 0.060(4) 0.041(4) 0.003(3) -0.008(3) 0.007(3)
C23 0.17(2) 0.43(5) 0.84(10) -0.44(6) 0.19(4) -0.14(3)
C24 0.083(8) 0.26(2) 0.103(10) 0.038(11) 0.013(7) 0.046(11)
C25 0.057(4) 0.063(4) 0.050(4) -0.005(3) -0.006(3) 0.004(3)
C26 0.043(3) 0.068(4) 0.039(3) -0.001(3) -0.010(3) 0.012(3)
C27 0.044(3) 0.056(4) 0.029(3) -0.007(2) -0.005(3) 0.005(3)
C28 0.052(4) 0.117(7) 0.044(4) -0.005(4) -0.012(3) 0.021(4)
C29 0.078(6) 0.140(8) 0.035(4) -0.004(4) -0.010(4) 0.026(5)
C30 0.067(5) 0.074(5) 0.048(4) -0.002(3) 0.007(4) 0.012(4)
C31 0.043(4) 0.076(5) 0.058(5) 0.004(4) 0.002(3) 0.007(3)
C32 0.045(4) 0.069(4) 0.047(4) 0.002(3) -0.009(3) 0.003(3)
C33 0.051(4) 0.053(3) 0.035(3) -0.004(3) -0.006(3) 0.002(3)
C34 0.069(5) 0.071(5) 0.065(5) -0.005(4) -0.027(4) -0.007(4)
C35 0.084(6) 0.065(5) 0.095(7) -0.009(5) -0.023(5) -0.018(4)
C36 0.084(6) 0.057(4) 0.081(6) 0.000(4) -0.009(5) 0.002(4)
C37 0.068(5) 0.069(5) 0.066(5) 0.013(4) -0.012(4) 0.013(4)
C38 0.047(4) 0.061(4) 0.052(4) 0.004(3) -0.009(3) 0.005(3)
C39 0.051(4) 0.051(3) 0.039(3) -0.004(3) -0.014(3) 0.007(3)
C40 0.066(4) 0.062(4) 0.036(3) -0.004(3) -0.008(3) -0.006(3)
C41 0.074(5) 0.085(5) 0.047(4) -0.016(4) -0.024(4) 0.006(4)
C42 0.093(6) 0.060(4) 0.073(6) -0.021(4) -0.034(5) -0.004(4)
C43 0.139(9) 0.052(4) 0.071(6) 0.002(4) -0.028(6) -0.025(5)
C44 0.102(6) 0.056(4) 0.050(4) 0.004(3) -0.019(4) -0.014(4)

loop_
_atom_type_symbol
_atom_type_description
_atom_type_scat_dispersion_real
_atom_type_scat_dispersion_imag
_atom_type_scat_source
C C 0.0033 0.0016 'International Tables Vol C Tables 4.2.6.8 and 6.1.1.4'
H H 0.0000 0.0000 'International Tables Vol C Tables 4.2.6.8 and 6.1.1.4'
O O 0.0106 0.0060 'International Tables Vol C Tables 4.2.6.8 and 6.1.1.4'
P P 0.1023 0.0942 'International Tables Vol C Tables 4.2.6.8 and 6.1.1.4'
I I -0.4742 1.8119 'International Tables Vol C Tables 4.2.6.8 and 6.1.1.4'

loop_
_geom_angle_atom_site_label_1
_geom_angle_atom_site_label_2
_geom_angle_atom_site_label_3
_geom_angle
_geom_angle_site_symmetry_1
_geom_angle_site_symmetry_3
_geom_angle_publ_flag
I6 I5 I4 176.88(3) . . ?
I1 I2 I3 176.91(3) . . ?
C17 P1 C11 108.2(3) . . ?
C17 P1 C5 110.6(3) . . ?
C11 P1 C5 109.5(3) . . ?
C17 P1 C4 110.5(3) . . ?
C11 P1 C4 106.7(3) . . ?
C5 P1 C4 111.2(3) . . ?
C39 P2 C33 110.6(3) . . ?
C39 P2 C27 108.4(3) . . ?
C33 P2 C27 109.4(3) . . ?
C39 P2 C26 110.7(3) . . ?
C33 P2 C26 111.1(3) . . ?
C27 P2 C26 106.5(3) . . ?
C3 O2 C2 116.9(8) . . ?
C25 O4 C24 118.5(8) . . ?
C2 C1 H1A 109.5 . . ?
C2 C1 H1B 109.4 . . ?
H1A C1 H1B 109.5 . . ?
C2 C1 H1C 109.5 . . ?
H1A C1 H1C 109.5 . . ?
H1B C1 H1C 109.5 . . ?
C1 C2 O2 105.0(16) . . ?
C1 C2 H2A 110.8 . . ?
O2 C2 H2A 110.7 . . ?
C1 C2 H2B 110.7 . . ?
O2 C2 H2B 110.8 . . ?
H2A C2 H2B 108.8 . . ?
O1 C3 O2 126.1(7) . . ?
O1 C3 C4 124.7(7) . . ?
O2 C3 C4 109.2(6) . . ?
C3 C4 P1 113.5(5) . . ?
C3 C4 H4A 108.9 . . ?
P1 C4 H4A 108.9 . . ?
C3 C4 H4B 108.9 . . ?
P1 C4 H4B 108.9 . . ?
H4A C4 H4B 107.7 . . ?
C10 C5 C6 118.8(7) . . ?
C10 C5 P1 120.2(5) . . ?
C6 C5 P1 120.8(6) . . ?
C7 C6 C5 120.8(8) . . ?
C7 C6 H6A 119.6 . . ?
C5 C6 H6A 119.6 . . ?
C8 C7 C6 120.3(8) . . ?
C8 C7 H7A 119.8 . . ?
C6 C7 H7A 119.8 . . ?
C7 C8 C9 120.7(8) . . ?
C7 C8 H8A 119.7 . . ?
C9 C8 H8A 119.7 . . ?
C8 C9 C10 119.5(8) . . ?
C8 C9 H9A 120.2 . . ?
C10 C9 H9A 120.2 . . ?
C5 C10 C9 119.8(7) . . ?
C5 C10 H10A 120.1 . . ?
C9 C10 H10A 120.1 . . ?
C12 C11 C16 119.2(6) . . ?
C12 C11 P1 122.2(5) . . ?
C16 C11 P1 118.5(5) . . ?
C13 C12 C11 120.6(7) . . ?
C13 C12 H12A 119.7 . . ?
C11 C12 H12A 119.7 . . ?
C14 C13 C12 119.9(8) . . ?
C14 C13 H13A 120.1 . . ?
C12 C13 H13A 120.1 . . ?
C15 C14 C13 120.1(7) . . ?
C15 C14 H14A 119.9 . . ?
C13 C14 H14A 119.9 . . ?
C14 C15 C16 122.0(7) . . ?
C14 C15 H15A 119.0 . . ?
C16 C15 H15A 119.0 . . ?
C11 C16 C15 118.2(7) . . ?
C11 C16 H16A 120.9 . . ?
C15 C16 H16A 120.9 . . ?
C18 C17 C22 120.3(6) . . ?
C18 C17 P1 118.1(5) . . ?
C22 C17 P1 121.4(5) . . ?
C17 C18 C19 119.8(7) . . ?
C17 C18 H18A 120.1 . . ?
C19 C18 H18A 120.1 . . ?
C20 C19 C18 119.8(8) . . ?
C20 C19 H19A 120.1 . . ?
C18 C19 H19A 120.1 . . ?
C19 C20 C21 121.0(8) . . ?
C19 C20 H20A 119.5 . . ?
C21 C20 H20A 119.5 . . ?
C22 C21 C20 119.7(7) . . ?
C22 C21 H21A 120.1 . . ?
C20 C21 H21A 120.2 . . ?
C21 C22 C17 119.4(7) . . ?
C21 C22 H22A 120.3 . . ?
C17 C22 H22A 120.3 . . ?
C24 C23 H23A 109.4 . . ?
C24 C23 H23B 109.8 . . ?
H23A C23 H23B 109.5 . . ?
C24 C23 H23C 109.1 . . ?
H23A C23 H23C 109.5 . . ?
H23B C23 H23C 109.5 . . ?
C23 C24 O4 108.0(18) . . ?
C23 C24 H24A 109.8 . . ?
O4 C24 H24A 110.1 . . ?
C23 C24 H24B 110.4 . . ?
O4 C24 H24B 110.1 . . ?
H24A C24 H24B 108.4 . . ?
O3 C25 O4 125.8(7) . . ?
O3 C25 C26 124.0(7) . . ?
O4 C25 C26 110.2(6) . . ?
C25 C26 P2 113.8(5) . . ?
C25 C26 H26A 108.8 . . ?
P2 C26 H26A 108.8 . . ?
C25 C26 H26B 108.8 . . ?
P2 C26 H26B 108.8 . . ?
H26A C26 H26B 107.7 . . ?
C28 C27 C32 119.7(6) . . ?
C28 C27 P2 121.7(5) . . ?
C32 C27 P2 118.5(5) . . ?
C29 C28 C27 120.3(7) . . ?
C29 C28 H28A 119.8 . . ?
C27 C28 H28A 119.8 . . ?
C28 C29 C30 119.6(8) . . ?
C28 C29 H29A 120.2 . . ?
C30 C29 H29A 120.2 . . ?
C31 C30 C29 120.6(7) . . ?
C31 C30 H30A 119.7 . . ?
C29 C30 H30A 119.7 . . ?
C30 C31 C32 121.0(7) . . ?
C30 C31 H31A 119.5 . . ?
C32 C31 H31A 119.5 . . ?
C27 C32 C31 118.8(7) . . ?
C27 C32 H32A 120.6 . . ?
C31 C32 H32A 120.6 . . ?
C38 C33 C34 119.5(6) . . ?
C38 C33 P2 120.0(5) . . ?
C34 C33 P2 120.4(6) . . ?
C35 C34 C33 120.1(8) . . ?
C35 C34 H34A 119.9 . . ?
C33 C34 H34A 119.9 . . ?
C36 C35 C34 120.1(8) . . ?
C36 C35 H35A 119.9 . . ?
C34 C35 H35A 119.9 . . ?
C35 C36 C37 120.6(8) . . ?
C35 C36 H36A 119.7 . . ?
C37 C36 H36A 119.7 . . ?
C38 C37 C36 120.2(8) . . ?
C38 C37 H37A 119.9 . . ?
C36 C37 H37A 119.9 . . ?
C37 C38 C33 119.4(7) . . ?
C37 C38 H38A 120.3 . . ?
C33 C38 H38A 120.3 . . ?
C44 C39 C40 119.0(6) . . ?
C44 C39 P2 119.1(5) . . ?
C40 C39 P2 121.8(5) . . ?
C39 C40 C41 119.2(7) . . ?
C39 C40 H40A 120.4 . . ?
C41 C40 H40A 120.4 . . ?
C42 C41 C40 119.9(7) . . ?
C42 C41 H41A 120.1 . . ?
C40 C41 H41A 120.1 . . ?
C41 C42 C43 121.2(7) . . ?
C41 C42 H42A 119.4 . . ?
C43 C42 H42A 119.4 . . ?
C42 C43 C44 120.1(8) . . ?
C42 C43 H43A 119.9 . . ?
C44 C43 H43A 119.9 . . ?
C43 C44 C39 120.6(8) . . ?
C43 C44 H44A 119.7 . . ?
C39 C44 H44A 119.7 . . ?

loop_
_geom_bond_atom_site_label_1
_geom_bond_atom_site_label_2
_geom_bond_distance
_geom_bond_site_symmetry_2
_geom_bond_publ_flag
I5 I6 2.9263(13) . ?
I5 I4 2.9327(13) . ?
I2 I1 2.9331(13) . ?
I2 I3 2.9360(13) . ?
P1 C17 1.790(6) . ?
P1 C11 1.795(6) . ?
P1 C5 1.796(7) . ?
P1 C4 1.807(6) . ?
P2 C39 1.790(7) . ?
P2 C33 1.795(6) . ?
P2 C27 1.795(6) . ?
P2 C26 1.796(6) . ?
O1 C3 1.189(9) . ?
O2 C3 1.324(9) . ?
O2 C2 1.494(13) . ?
O3 C25 1.196(9) . ?
O4 C25 1.321(9) . ?
O4 C24 1.502(15) . ?
C1 C2 1.376(17) . ?
C1 H1A 0.9600 . ?
C1 H1B 0.9600 . ?
C1 H1C 0.9600 . ?
C2 H2A 0.9700 . ?
C2 H2B 0.9700 . ?
C3 C4 1.498(10) . ?
C4 H4A 0.9700 . ?
C4 H4B 0.9700 . ?
C5 C10 1.384(10) . ?
C5 C6 1.393(10) . ?
C6 C7 1.364(12) . ?
C6 H6A 0.9300 . ?
C7 C8 1.359(13) . ?
C7 H7A 0.9300 . ?
C8 C9 1.376(13) . ?
C8 H8A 0.9300 . ?
C9 C10 1.396(11) . ?
C9 H9A 0.9300 . ?
C10 H10A 0.9300 . ?
C11 C12 1.387(10) . ?
C11 C16 1.388(9) . ?
C12 C13 1.370(11) . ?
C12 H12A 0.9300 . ?
C13 C14 1.368(12) . ?
C13 H13A 0.9300 . ?
C14 C15 1.337(11) . ?
C14 H14A 0.9300 . ?
C15 C16 1.391(10) . ?
C15 H15A 0.9300 . ?
C16 H16A 0.9300 . ?
C17 C18 1.361(10) . ?
C17 C22 1.400(9) . ?
C18 C19 1.396(11) . ?
C18 H18A 0.9300 . ?
C19 C20 1.356(13) . ?
C19 H19A 0.9300 . ?
C20 C21 1.381(13) . ?
C20 H20A 0.9300 . ?
C21 C22 1.376(10) . ?
C21 H21A 0.9300 . ?
C22 H22A 0.9300 . ?
C23 C24 1.396(18) . ?
C23 H23A 0.9600 . ?
C23 H23B 0.9600 . ?
C23 H23C 0.9600 . ?
C24 H24A 0.9700 . ?
C24 H24B 0.9700 . ?
C25 C26 1.503(10) . ?
C26 H26A 0.9700 . ?
C26 H26B 0.9700 . ?
C27 C28 1.385(10) . ?
C27 C32 1.393(9) . ?
C28 C29 1.380(11) . ?
C28 H28A 0.9300 . ?
C29 C30 1.383(12) . ?
C29 H29A 0.9300 . ?
C30 C31 1.350(11) . ?
C30 H30A 0.9300 . ?
C31 C32 1.395(10) . ?
C31 H31A 0.9300 . ?
C32 H32A 0.9300 . ?
C33 C38 1.388(9) . ?
C33 C34 1.396(10) . ?
C34 C35 1.384(12) . ?
C34 H34A 0.9300 . ?
C35 C36 1.350(13) . ?
C35 H35A 0.9300 . ?
C36 C37 1.390(12) . ?
C36 H36A 0.9300 . ?
C37 C38 1.382(10) . ?
C37 H37A 0.9300 . ?
C38 H38A 0.9300 . ?
C39 C44 1.382(10) . ?
C39 C40 1.399(9) . ?
C40 C41 1.400(10) . ?
C40 H40A 0.9300 . ?
C41 C42 1.358(12) . ?
C41 H41A 0.9300 . ?
C42 C43 1.361(13) . ?
C42 H42A 0.9300 . ?
C43 C44 1.371(12) . ?
C43 H43A 0.9300 . ?
C44 H44A 0.9300 . ?
